data_7701039
loop_
_publ_author_name
'Parasar, Devaborniny'
'Ponduru, Tharun T.'
'Noonikara-Poyil, Anurag'
'Jayaratna, Naleen B.'
'Dias, H. V. Rasika'

_publ_section_title
;
 Acetylene and terminal alkyne complexes of copper(i) supported by
 fluorinated pyrazolates: syntheses, structures, and transformations.
;
_journal_issue 42
_journal_name_full 'Dalton transactions (Cambridge, England : 2003)'
_journal_page_first 15782
_journal_page_last 15794
_journal_paper_doi 10.1039/c9dt03350e
_journal_volume 48
_journal_year 2019
_chemical_formula_moiety 'C14 H4 Br2 Cu2 F12 N4, C7 H8'
_chemical_formula_sum 'C21 H12 Br2 Cu2 F12 N4'
_chemical_formula_weight 835.25
_space_group_crystal_system orthorhombic
_space_group_IT_number 36
_space_group_name_Hall 'C 2c -2'
_space_group_name_H-M_alt 'C m c 21'
_symmetry_space_group_name_Hall 'C 2c -2'
_symmetry_space_group_name_H-M 'C m c 21'
_atom_sites_solution_hydrogens geom
_atom_sites_solution_primary dual
_audit_creation_date 2019-06-13
_audit_creation_method
;
Olex2 1.2
(compiled 2018.05.29 svn.r3508 for OlexSys, GUI svn.r5506)
;
_audit_update_record
;
2019-06-18 deposited with the CCDC.    2019-09-05 downloaded from the CCDC.
;
_cell_angle_alpha 90
_cell_angle_beta 90
_cell_angle_gamma 90
_cell_formula_units_Z 4
_cell_length_a 17.0895(6)
_cell_length_b 15.2842(5)
_cell_length_c 10.1011(3)
_cell_measurement_reflns_used 9869
_cell_measurement_temperature 100(2)
_cell_measurement_theta_max 37.52
_cell_measurement_theta_min 3.34
_cell_volume 2638.40(15)
_computing_cell_refinement 'SAINT V8.38A (?, 2016)'
_computing_data_reduction 'SAINT V8.38A (?, 2016)'
_computing_molecular_graphics 'Olex2 (Dolomanov et al., 2009)'
_computing_publication_material 'Olex2 (Dolomanov et al., 2009)'
_computing_structure_refinement 'ShelXL (Sheldrick, 2015)'
_computing_structure_solution 'ShelXT (Sheldrick, 2015)'
_diffrn_ambient_temperature 100.01
_diffrn_detector_area_resol_mean 8
_diffrn_measured_fraction_theta_full 0.997
_diffrn_measured_fraction_theta_max 0.998
_diffrn_measurement_device_type 'Bruker D8 Quest with a Photon 100 CMOS detector'
_diffrn_measurement_method '\f and \w scans'
_diffrn_radiation_monochromator graphite
_diffrn_radiation_type MoK\a
_diffrn_radiation_wavelength 0.71073
_diffrn_reflns_av_R_equivalents 0.0239
_diffrn_reflns_av_unetI/netI 0.0348
_diffrn_reflns_Laue_measured_fraction_full 0.997
_diffrn_reflns_Laue_measured_fraction_max 0.998
_diffrn_reflns_limit_h_max 26
_diffrn_reflns_limit_h_min -26
_diffrn_reflns_limit_k_max 23
_diffrn_reflns_limit_k_min -23
_diffrn_reflns_limit_l_max 15
_diffrn_reflns_limit_l_min -15
_diffrn_reflns_number 21352
_diffrn_reflns_point_group_measured_fraction_full 0.983
_diffrn_reflns_point_group_measured_fraction_max 0.990
_diffrn_reflns_theta_full 25.242
_diffrn_reflns_theta_max 33.142
_diffrn_reflns_theta_min 3.343
_diffrn_source 'sealed tube'
_diffrn_standards_number 0
_exptl_absorpt_coefficient_mu 4.746
_exptl_absorpt_correction_T_max 0.3455
_exptl_absorpt_correction_T_min 0.2520
_exptl_absorpt_correction_type multi-scan
_exptl_absorpt_process_details
'SADABS-2016/2 (Bruker,2016/2) was used for absorption correction. wR2(int) was 0.1039 before and 0.0704 after correction. The Ratio of minimum to maximum transmission is 0.7294. The \l/2 correction factor is Not present.'
_exptl_crystal_colour colourless
_exptl_crystal_colour_primary colourless
_exptl_crystal_density_diffrn 2.103
_exptl_crystal_description parallelpipeds
_exptl_crystal_F_000 1608
_exptl_crystal_size_max 0.25
_exptl_crystal_size_mid 0.22
_exptl_crystal_size_min 0.18
_refine_diff_density_max 0.339
_refine_diff_density_min -0.749
_refine_diff_density_rms 0.097
_refine_ls_abs_structure_details
;
 Refined as an inversion twin.
;
_refine_ls_abs_structure_Flack 0.023(8)
_refine_ls_extinction_method none
_refine_ls_goodness_of_fit_ref 1.073
_refine_ls_hydrogen_treatment constr
_refine_ls_matrix_type full
_refine_ls_number_parameters 225
_refine_ls_number_reflns 5139
_refine_ls_number_restraints 123
_refine_ls_restrained_S_all 1.063
_refine_ls_R_factor_all 0.0239
_refine_ls_R_factor_gt 0.0218
_refine_ls_shift/su_max 0.001
_refine_ls_shift/su_mean 0.000
_refine_ls_structure_factor_coef Fsqd
_refine_ls_weighting_details 'w=1/[\s^2^(Fo^2^)+(0.0213P)^2^+0.0218P] where P=(Fo^2^+2Fc^2^)/3'
_refine_ls_weighting_scheme calc
_refine_ls_wR_factor_gt 0.0501
_refine_ls_wR_factor_ref 0.0511
_reflns_Friedel_coverage 0.891
_reflns_Friedel_fraction_full 0.967
_reflns_Friedel_fraction_max 0.982
_reflns_number_gt 4886
_reflns_number_total 5139
_reflns_threshold_expression 'I > 2\s(I)'
_cod_data_source_file c9dt03350e2.cif
_cod_data_source_block rad691a_a
_cod_depositor_comments 'Adding full bibliography for 7701037--7701042.cif.'
_cod_database_code 7701039
_shelx_shelxl_version_number 2018/3
_shelx_space_group_comment
;
The symmetry employed for this shelxl refinement is uniquely defined
by the following loop, which should always be used as a source of
symmetry information in preference to the above space-group names.
They are only intended as comments.
;
_shelx_estimated_absorpt_t_max 0.482
_shelx_estimated_absorpt_t_min 0.383
_olex2_refinement_description
;
1. Twinned data refinement
 Scales: 0.977(8)
 0.023(8)
2. Fixed Uiso
 At 1.2 times of:
  All C(H) groups
 At 1.5 times of:
  All C(H,H,H) groups
3. Restrained distances
 C10-C11 \\sim C11-C12 \\sim C12-C13 \\sim C13-C14 \\sim C14-C15 \\sim C15-C10
 with sigma of 0.02
 C10-C14 \\sim C10-C12 \\sim C15-C13 \\sim C11-C15 \\sim C12-C14 \\sim C11-C13
 with sigma of 0.04
 C9-C15 \\sim C9-C11
 with sigma of 0.04
4. Restrained planarity
 C9, C10, C11, C12, C13, C14, C15
 with sigma of 0.1
5. Uiso/Uaniso restraints and constraints
C9 \\sim C10 \\sim C11 \\sim C12 \\sim C13 \\sim C14 \\sim C15: within 2A with
sigma of 0.04 and sigma for terminal atoms of 0.08
6. Rigid body (RIGU) restrains
 C9, C10, C11, C12, C13, C14, C15
 with sigma for 1-2 distances of 0.004 and sigma for 1-3 distances of 0.004
7. Others
 Fixed Sof: C9(0.5) H9A(0.5) H9B(0.5) H9C(0.5) C10(0.5) C11(0.5) H11(0.5)
 C12(0.5) H12(0.5) C13(0.5) H13(0.5) C14(0.5) H14(0.5) C15(0.5) H15(0.5)
8.a Aromatic/amide H refined with riding coordinates:
 C7(H7), C8(H8), C11(H11), C12(H12), C13(H13), C14(H14), C15(H15)
8.b Idealised Me refined as rotating group:
 C9(H9A,H9B,H9C)
;
_olex2_submission_special_instructions 'No special instructions were received'

loop_
_space_group_symop_operation_xyz
'x, y, z'
'-x, -y, z+1/2'
'x, -y, z+1/2'
'-x, y, z'
'x+1/2, y+1/2, z'
'-x+1/2, -y+1/2, z+1/2'
'x+1/2, -y+1/2, z+1/2'
'-x+1/2, y+1/2, z'

loop_
_atom_site_label
_atom_site_type_symbol
_atom_site_fract_x
_atom_site_fract_y
_atom_site_fract_z
_atom_site_U_iso_or_equiv
_atom_site_adp_type
_atom_site_occupancy
_atom_site_site_symmetry_order
_atom_site_calc_flag
_atom_site_refinement_flags_posn
_atom_site_refinement_flags_adp
_atom_site_refinement_flags_occupancy
_atom_site_disorder_assembly
_atom_site_disorder_group
Br1 Br 0.500000 -0.09288(2) 0.39211(4) 0.02586(8) Uani 1 2 d S T P . .
Br2 Br 0.500000 0.53397(2) 0.23595(3) 0.01999(7) Uani 1 2 d S T P . .
Cu Cu 0.40637(2) 0.25276(2) 0.61253(3) 0.01320(5) Uani 1 1 d . . . . .
F1 F 0.30732(10) 0.11924(12) 0.4881(3) 0.0471(6) Uani 1 1 d . . . . .
F2 F 0.32546(11) 0.00447(19) 0.6008(2) 0.0557(7) Uani 1 1 d . . . . .
F3 F 0.33408(10) 0.00025(18) 0.3910(3) 0.0504(6) Uani 1 1 d . . . . .
F4 F 0.33140(10) 0.48745(16) 0.4782(3) 0.0509(6) Uani 1 1 d . . . . .
F5 F 0.30555(9) 0.35457(12) 0.4296(2) 0.0355(4) Uani 1 1 d . . . . .
F6 F 0.33209(10) 0.44582(14) 0.2769(2) 0.0372(4) Uani 1 1 d . . . . .
N1 N 0.46036(10) 0.14512(11) 0.55635(19) 0.0139(3) Uani 1 1 d . . . . .
N2 N 0.46021(10) 0.33715(11) 0.49592(18) 0.0127(3) Uani 1 1 d . . . . .
C1 C 0.43593(12) 0.06847(14) 0.5055(2) 0.0149(3) Uani 1 1 d . . . . .
C2 C 0.500000 0.01697(19) 0.4715(3) 0.0158(5) Uani 1 2 d S T P . .
C3 C 0.35087(13) 0.04762(15) 0.4966(2) 0.0189(4) Uani 1 1 d . . . . .
C4 C 0.43591(11) 0.40004(13) 0.4124(2) 0.0135(3) Uani 1 1 d . . . . .
C5 C 0.500000 0.44178(19) 0.3566(3) 0.0127(5) Uani 1 2 d S T P . .
C6 C 0.35132(12) 0.42152(15) 0.3985(3) 0.0187(4) Uani 1 1 d . . . . .
C7 C 0.33492(15) 0.2316(2) 0.7617(3) 0.0276(5) Uani 1 1 d . . . . .
H7 H 0.314821 0.187728 0.819060 0.033 Uiso 1 1 calc R . . . .
C8 C 0.33230(15) 0.30985(18) 0.7351(3) 0.0273(5) Uani 1 1 d . . . . .
H8 H 0.309090 0.364119 0.758746 0.033 Uiso 1 1 calc R . . . .
C9 C 0.6303(5) 0.2302(6) 0.1608(9) 0.0449(18) Uani 0.5 1 d D U . A -1
H9A H 0.644858 0.177574 0.111158 0.067 Uiso 0.5 1 calc GR . . A -1
H9B H 0.643033 0.222001 0.254587 0.067 Uiso 0.5 1 calc GR . . A -1
H9C H 0.659368 0.280537 0.126167 0.067 Uiso 0.5 1 calc GR . . A -1
C10 C 0.5438(4) 0.2464(3) 0.1462(5) 0.0271(11) Uani 0.5 1 d D U . A -1
C11 C 0.5188(3) 0.3123(3) 0.0611(6) 0.0254(11) Uani 0.5 1 d D U . A -1
H11 H 0.555920 0.347351 0.015426 0.030 Uiso 0.5 1 calc R . . A -1
C12 C 0.4392(4) 0.3267(4) 0.0434(6) 0.0308(12) Uani 0.5 1 d D U . A -1
H12 H 0.422171 0.372036 -0.014230 0.037 Uiso 0.5 1 calc R . . A -1
C13 C 0.3846(3) 0.2761(4) 0.1083(6) 0.0316(10) Uani 0.5 1 d D U . A -1
H13 H 0.330369 0.286274 0.094532 0.038 Uiso 0.5 1 calc R . . A -1
C14 C 0.4085(5) 0.2107(5) 0.1931(7) 0.0354(13) Uani 0.5 1 d D U . A -1
H14 H 0.371357 0.174798 0.237146 0.043 Uiso 0.5 1 calc R . . A -1
C15 C 0.4887(6) 0.1983(4) 0.2127(5) 0.0340(19) Uani 0.5 1 d D U . A -1
H15 H 0.505579 0.155232 0.274126 0.041 Uiso 0.5 1 calc R . . A -1

loop_
_atom_site_aniso_label
_atom_site_aniso_U_11
_atom_site_aniso_U_22
_atom_site_aniso_U_33
_atom_site_aniso_U_23
_atom_site_aniso_U_13
_atom_site_aniso_U_12
Br1 0.03077(17) 0.01849(14) 0.02832(17) -0.00954(13) 0.000 0.000
Br2 0.02653(15) 0.01600(13) 0.01743(13) 0.00586(11) 0.000 0.000
Cu 0.01027(10) 0.01353(10) 0.01581(10) 0.00077(8) 0.00216(10) -0.00051(8)
F1 0.0168(7) 0.0272(8) 0.0973(19) -0.0058(10) -0.0135(9) 0.0025(6)
F2 0.0244(8) 0.0952(18) 0.0475(13) 0.0401(13) -0.0004(8) -0.0191(10)
F3 0.0221(8) 0.0772(15) 0.0519(13) -0.0421(12) 0.0011(8) -0.0136(9)
F4 0.0194(7) 0.0585(13) 0.0749(16) -0.0439(12) -0.0089(9) 0.0160(8)
F5 0.0146(6) 0.0376(9) 0.0543(11) 0.0189(8) -0.0094(7) -0.0079(6)
F6 0.0221(8) 0.0569(12) 0.0326(9) 0.0203(8) -0.0086(7) 0.0080(7)
N1 0.0111(7) 0.0135(8) 0.0172(8) 0.0007(6) 0.0004(6) -0.0002(6)
N2 0.0118(7) 0.0129(7) 0.0135(7) -0.0002(6) -0.0002(6) -0.0006(6)
C1 0.0145(8) 0.0146(8) 0.0155(8) 0.0007(7) -0.0006(7) -0.0021(7)
C2 0.0189(13) 0.0137(12) 0.0150(13) -0.0015(10) 0.000 0.000
C3 0.0159(9) 0.0203(10) 0.0205(10) -0.0025(8) 0.0001(7) -0.0031(7)
C4 0.0130(8) 0.0131(8) 0.0143(9) -0.0002(6) -0.0017(7) 0.0002(6)
C5 0.0151(12) 0.0110(11) 0.0119(11) 0.0017(9) 0.000 0.000
C6 0.0144(9) 0.0187(9) 0.0230(10) -0.0005(8) -0.0032(8) 0.0013(7)
C7 0.0217(11) 0.0337(13) 0.0272(13) 0.0040(10) 0.0130(9) -0.0023(9)
C8 0.0222(11) 0.0280(12) 0.0319(12) -0.0048(10) 0.0135(11) 0.0000(9)
C9 0.035(4) 0.050(4) 0.050(5) -0.014(4) -0.011(3) 0.008(3)
C10 0.032(3) 0.030(3) 0.020(2) -0.0064(17) -0.0056(17) 0.0054(19)
C11 0.033(4) 0.0184(19) 0.025(2) -0.0014(15) 0.000(2) 0.0000(18)
C12 0.038(3) 0.029(3) 0.025(3) 0.003(2) -0.003(2) 0.005(2)
C13 0.030(2) 0.042(3) 0.022(2) 0.002(3) 0.000(2) 0.002(2)
C14 0.044(4) 0.038(3) 0.024(3) 0.007(2) 0.007(2) -0.006(3)
C15 0.046(6) 0.035(2) 0.021(2) 0.0074(15) -0.002(2) 0.002(3)

loop_
_atom_type_symbol
_atom_type_description
_atom_type_scat_dispersion_real
_atom_type_scat_dispersion_imag
_atom_type_scat_source
C C 0.0033 0.0016 'International Tables Vol C Tables 4.2.6.8 and 6.1.1.4'
H H 0.0000 0.0000 'International Tables Vol C Tables 4.2.6.8 and 6.1.1.4'
Br Br -0.2901 2.4595 'International Tables Vol C Tables 4.2.6.8 and 6.1.1.4'
Cu Cu 0.3201 1.2651 'International Tables Vol C Tables 4.2.6.8 and 6.1.1.4'
F F 0.0171 0.0103 'International Tables Vol C Tables 4.2.6.8 and 6.1.1.4'
N N 0.0061 0.0033 'International Tables Vol C Tables 4.2.6.8 and 6.1.1.4'

loop_
_geom_angle_atom_site_label_1
_geom_angle_atom_site_label_2
_geom_angle_atom_site_label_3
_geom_angle
_geom_angle_site_symmetry_1
_geom_angle_site_symmetry_3
N1 Cu N2 98.94(8) . .
N1 Cu C8 148.24(10) . .
C7 Cu N1 111.96(10) . .
C7 Cu N2 148.68(11) . .
C7 Cu C8 36.29(11) . .
C8 Cu N2 112.60(10) . .
N1 N1 Cu 117.93(5) 4_655 .
C1 N1 Cu 133.78(14) . .
C1 N1 N1 108.07(11) . 4_655
N2 N2 Cu 117.78(5) 4_655 .
C4 N2 Cu 134.22(14) . .
C4 N2 N2 107.99(11) . 4_655
N1 C1 C2 110.04(19) . .
N1 C1 C3 120.77(19) . .
C2 C1 C3 129.1(2) . .
C1 C2 Br1 128.09(13) . .
C1 C2 Br1 128.09(13) 4_655 .
C1 C2 C1 103.8(3) . 4_655
F1 C3 C1 112.00(19) . .
F2 C3 F1 106.3(2) . .
F2 C3 F3 107.4(3) . .
F2 C3 C1 112.4(2) . .
F3 C3 F1 106.2(2) . .
F3 C3 C1 112.2(2) . .
N2 C4 C5 109.87(18) . .
N2 C4 C6 121.11(19) . .
C5 C4 C6 128.8(2) . .
C4 C5 Br2 127.86(12) 4_655 .
C4 C5 Br2 127.86(12) . .
C4 C5 C4 104.3(2) 4_655 .
F4 C6 C4 110.95(18) . .
F5 C6 F4 106.8(2) . .
F5 C6 C4 112.34(19) . .
F6 C6 F4 106.5(2) . .
F6 C6 F5 106.9(2) . .
F6 C6 C4 113.0(2) . .
Cu C7 H7 143.9 . .
C8 C7 Cu 72.19(17) . .
C8 C7 H7 143.9 . .
Cu C8 H8 144.2 . .
C7 C8 Cu 71.52(16) . .
C7 C8 H8 144.2 . .
H9A C9 H9B 109.5 . .
H9A C9 H9C 109.5 . .
H9B C9 H9C 109.5 . .
C10 C9 H9A 109.5 . .
C10 C9 H9B 109.5 . .
C10 C9 H9C 109.5 . .
C11 C10 C9 118.8(6) . .
C15 C10 C9 122.6(7) . .
C15 C10 C11 118.6(6) . .
C10 C11 H11 120.2 . .
C12 C11 C10 119.7(5) . .
C12 C11 H11 120.2 . .
C11 C12 H12 119.6 . .
C13 C12 C11 120.8(5) . .
C13 C12 H12 119.6 . .
C12 C13 H13 119.9 . .
C12 C13 C14 120.1(6) . .
C14 C13 H13 119.9 . .
C13 C14 H14 120.8 . .
C13 C14 C15 118.5(6) . .
C15 C14 H14 120.8 . .
C10 C15 C14 122.2(5) . .
C10 C15 H15 118.9 . .
C14 C15 H15 118.9 . .

loop_
_geom_bond_atom_site_label_1
_geom_bond_atom_site_label_2
_geom_bond_distance
_geom_bond_site_symmetry_2
Br1 C2 1.860(3) .
Br2 C5 1.863(3) .
Cu N1 1.9697(18) .
Cu N2 1.9742(18) .
Cu C7 1.966(3) .
Cu C8 1.974(3) .
F1 C3 1.326(3) .
F2 C3 1.316(3) .
F3 C3 1.321(3) .
F4 C6 1.334(3) .
F5 C6 1.326(3) .
F6 C6 1.324(3) .
N1 N1 1.355(3) 4_655
N1 C1 1.346(3) .
N2 N2 1.360(3) 4_655
N2 C4 1.344(3) .
C1 C2 1.392(3) .
C1 C3 1.491(3) .
C4 C5 1.387(3) .
C4 C6 1.489(3) .
C7 H7 0.9500 .
C7 C8 1.227(4) .
C8 H8 0.9500 .
C9 H9A 0.9800 .
C9 H9B 0.9800 .
C9 H9C 0.9800 .
C9 C10 1.506(10) .
C10 C11 1.392(7) .
C10 C15 1.370(9) .
C11 H11 0.9500 .
C11 C12 1.390(9) .
C12 H12 0.9500 .
C12 C13 1.378(8) .
C13 H13 0.9500 .
C13 C14 1.379(8) .
C14 H14 0.9500 .
C14 C15 1.397(12) .
C15 H15 0.9500 .

loop_
_twin_individual_id
_twin_individual_mass_fraction_refined
1 0.977(8)
2 0.023(8)
